data_4080274
loop_
_publ_author_name
'Vlaisavljevich, Bess'
'Diaconescu, Paula L.'
'Lukens, Wayne L.'
'Gagliardi, Laura'
'Cummins, Christopher C.'

_publ_section_title
;
 Investigations of the Electronic Structure of Arene-Bridged Diuranium
 Complexes
;
_journal_issue 5
_journal_name_full Organometallics
_journal_page_first 1341
_journal_paper_doi 10.1021/om3010367
_journal_volume 32
_journal_year 2013
_chemical_formula_moiety 'C61 H91 Li N4 O Si U'
_chemical_formula_sum 'C61 H91 Li N4 O Si U'
_chemical_formula_weight 1169.44
_chemical_name_systematic
; 
 ? 
;
_space_group_IT_number 14
_symmetry_cell_setting monoclinic
_symmetry_space_group_name_Hall '-P 2ybc'
_symmetry_space_group_name_H-M 'P 1 21/c 1'
_atom_sites_solution_hydrogens geom
_atom_sites_solution_primary direct
_atom_sites_solution_secondary difmap
_audit_creation_method SHELXL-97
_cell_angle_alpha 90.00
_cell_angle_beta 116.4060(10)
_cell_angle_gamma 90.00
_cell_formula_units_Z 4
_cell_length_a 22.2766(14)
_cell_length_b 12.6684(8)
_cell_length_c 22.4330(15)
_cell_measurement_temperature 183(2)
_cell_volume 5670.3(6)
_computing_structure_refinement 'SHELXL-97 (Sheldrick, 1997)'
_computing_structure_solution 'SHELXS-97 (Sheldrick, 1990)'
_diffrn_ambient_temperature 183(2)
_diffrn_measured_fraction_theta_full 0.997
_diffrn_measured_fraction_theta_max 0.997
_diffrn_radiation_monochromator graphite
_diffrn_radiation_source 'fine-focus sealed tube'
_diffrn_radiation_type MoK\a
_diffrn_radiation_wavelength 0.71073
_diffrn_reflns_av_R_equivalents 0.0391
_diffrn_reflns_av_sigmaI/netI 0.0388
_diffrn_reflns_limit_h_max 24
_diffrn_reflns_limit_h_min -24
_diffrn_reflns_limit_k_max 14
_diffrn_reflns_limit_k_min -12
_diffrn_reflns_limit_l_max 24
_diffrn_reflns_limit_l_min -24
_diffrn_reflns_number 22460
_diffrn_reflns_theta_full 23.27
_diffrn_reflns_theta_max 23.27
_diffrn_reflns_theta_min 2.14
_exptl_absorpt_coefficient_mu 2.926
_exptl_absorpt_correction_T_max 0.7390
_exptl_absorpt_correction_T_min 0.6361
_exptl_absorpt_correction_type multi-scan
_exptl_absorpt_process_details 'Twinabs (Bruker)'
_exptl_crystal_density_diffrn 1.370
_exptl_crystal_density_method 'not measured'
_exptl_crystal_F_000 2408
_exptl_crystal_size_max 0.17
_exptl_crystal_size_mid 0.14
_exptl_crystal_size_min 0.11
_refine_diff_density_max 1.416
_refine_diff_density_min -1.878
_refine_diff_density_rms 0.090
_refine_ls_extinction_method none
_refine_ls_goodness_of_fit_ref 1.078
_refine_ls_hydrogen_treatment constr
_refine_ls_matrix_type full
_refine_ls_number_parameters 591
_refine_ls_number_reflns 8141
_refine_ls_number_restraints 0
_refine_ls_restrained_S_all 1.078
_refine_ls_R_factor_all 0.0526
_refine_ls_R_factor_gt 0.0418
_refine_ls_shift/su_max 0.029
_refine_ls_shift/su_mean 0.000
_refine_ls_structure_factor_coef Fsqd
_refine_ls_weighting_details 'calc w=1/[\s^2^(Fo^2^)+(0.0296P)^2^+20.3971P] where P=(Fo^2^+2Fc^2^)/3'
_refine_ls_weighting_scheme calc
_refine_ls_wR_factor_gt 0.0819
_refine_ls_wR_factor_ref 0.0855
_reflns_number_gt 7028
_reflns_number_total 8141
_reflns_threshold_expression >2sigma(I)
_cod_data_source_file om3010367_si_003.cif
_cod_data_source_block Li[2b-NSiMe3]
_cod_original_sg_symbol_H-M P21/c
_cod_database_code 4080274

loop_
_symmetry_equiv_pos_as_xyz
'x, y, z'
'-x, y+1/2, -z+1/2'
'-x, -y, -z'
'x, -y-1/2, z-1/2'

loop_
_atom_site_label
_atom_site_type_symbol
_atom_site_fract_x
_atom_site_fract_y
_atom_site_fract_z
_atom_site_U_iso_or_equiv
_atom_site_adp_type
_atom_site_occupancy
_atom_site_symmetry_multiplicity
_atom_site_calc_flag
_atom_site_refinement_flags
U U 0.256292(10) 0.053044(16) 0.985776(10) 0.02429(8) Uani 1 1 d .
Si Si 0.16779(9) -0.05276(16) 1.07501(9) 0.0403(4) Uani 1 1 d .
Li Li 0.1974(6) -0.1662(9) 0.9698(6) 0.046(3) Uani 1 1 d .
N1 N 0.2083(2) 0.2135(3) 0.9553(2) 0.0244(11) Uani 1 1 d .
N2 N 0.2235(2) -0.0908(4) 0.9014(2) 0.0256(11) Uani 1 1 d .
N3 N 0.3649(2) 0.0847(3) 1.0666(2) 0.0243(11) Uani 1 1 d .
N4 N 0.2144(2) -0.0398(4) 1.0322(2) 0.0287(11) Uani 1 1 d .
O1S O 0.1791(3) -0.3162(4) 0.9758(3) 0.0814(12) Uani 1 1 d .
C11 C 0.1930(3) 0.2730(4) 1.0011(3) 0.0275(13) Uani 1 1 d .
C12 C 0.1283(3) 0.2894(5) 0.9925(3) 0.0369(15) Uani 1 1 d .
H12A H 0.0919 0.2653 0.9528 0.044 Uiso 1 1 calc R
C13 C 0.1149(3) 0.3400(5) 1.0403(3) 0.0396(16) Uani 1 1 d .
C14 C 0.1689(3) 0.3750(5) 1.0986(3) 0.0376(16) Uani 1 1 d .
H14A H 0.1603 0.4101 1.1315 0.045 Uiso 1 1 calc R
C15 C 0.2338(3) 0.3598(5) 1.1094(3) 0.0367(15) Uani 1 1 d .
C16 C 0.2455(3) 0.3092(5) 1.0600(3) 0.0337(15) Uani 1 1 d .
H16A H 0.2903 0.2993 1.0667 0.040 Uiso 1 1 calc R
C17 C 0.1976(3) 0.2671(4) 0.8919(3) 0.0275(13) Uani 1 1 d .
C18 C 0.2368(3) 0.3700(5) 0.9051(3) 0.0366(15) Uani 1 1 d .
H18A H 0.2847 0.3563 0.9350 0.044 Uiso 1 1 calc R
H18B H 0.2197 0.4204 0.9277 0.044 Uiso 1 1 calc R
C19 C 0.2301(3) 0.4185(5) 0.8397(3) 0.0407(17) Uani 1 1 d .
H19A H 0.2558 0.4862 0.8495 0.049 Uiso 1 1 calc R
C21 C 0.1608(3) -0.0655(5) 0.8496(3) 0.0296(13) Uani 1 1 d .
C22 C 0.1394(3) -0.0800(5) 0.7809(3) 0.0333(15) Uani 1 1 d .
H22A H 0.1697 -0.1091 0.7660 0.040 Uiso 1 1 calc R
C23 C 0.0748(3) -0.0526(5) 0.7341(3) 0.0416(16) Uani 1 1 d .
C24 C 0.0304(3) -0.0069(5) 0.7551(4) 0.0439(17) Uani 1 1 d .
H24A H -0.0135 0.0116 0.7232 0.053 Uiso 1 1 calc R
C25 C 0.0501(3) 0.0117(5) 0.8221(3) 0.0389(16) Uani 1 1 d .
C26 C 0.1135(3) -0.0194(4) 0.8676(3) 0.0334(15) Uani 1 1 d .
H26A H 0.1260 -0.0091 0.9136 0.040 Uiso 1 1 calc R
C27 C 0.2757(3) -0.1451(5) 0.8886(3) 0.0288(13) Uani 1 1 d .
C28 C 0.3039(3) -0.0750(4) 0.8502(3) 0.0245(13) Uani 1 1 d .
H28A H 0.2682 -0.0612 0.8048 0.029 Uiso 1 1 calc R
H28B H 0.3186 -0.0064 0.8732 0.029 Uiso 1 1 calc R
C29 C 0.3633(3) -0.1291(5) 0.8456(3) 0.0311(14) Uani 1 1 d .
H29A H 0.3808 -0.0821 0.8211 0.037 Uiso 1 1 calc R
C31 C 0.3914(3) 0.1614(5) 1.0386(3) 0.0263(13) Uani 1 1 d .
C32 C 0.3998(3) 0.1334(5) 0.9826(3) 0.0300(14) Uani 1 1 d .
H32A H 0.3920 0.0622 0.9680 0.036 Uiso 1 1 calc R
C33 C 0.4191(3) 0.2046(5) 0.9473(3) 0.0282(14) Uani 1 1 d .
C34 C 0.4314(3) 0.3079(5) 0.9689(3) 0.0308(14) Uani 1 1 d .
H34A H 0.4442 0.3577 0.9451 0.037 Uiso 1 1 calc R
C35 C 0.4253(3) 0.3396(5) 1.0253(3) 0.0293(14) Uani 1 1 d .
C36 C 0.4058(3) 0.2670(4) 1.0598(3) 0.0256(13) Uani 1 1 d .
H36A H 0.4021 0.2891 1.0985 0.031 Uiso 1 1 calc R
C37 C 0.4013(3) 0.0630(4) 1.1392(3) 0.0248(12) Uani 1 1 d .
C38 C 0.3737(3) 0.1276(5) 1.1799(3) 0.0330(15) Uani 1 1 d .
H38A H 0.3251 0.1140 1.1629 0.040 Uiso 1 1 calc R
H38B H 0.3800 0.2038 1.1748 0.040 Uiso 1 1 calc R
C39 C 0.4105(3) 0.0969(5) 1.2542(3) 0.0371(16) Uani 1 1 d .
H39A H 0.3925 0.1399 1.2800 0.044 Uiso 1 1 calc R
C41 C 0.1454(3) 0.0751(5) 1.0990(3) 0.0403(4) Uani 1 1 d .
H41A H 0.1196 0.0630 1.1241 0.060 Uiso 1 1 calc R
H41B H 0.1184 0.1161 1.0588 0.060 Uiso 1 1 calc R
H41C H 0.1864 0.1142 1.1267 0.060 Uiso 1 1 calc R
C42 C 0.0865(3) -0.1213(5) 1.0251(3) 0.0403(4) Uani 1 1 d .
H42A H 0.0613 -0.1267 1.0514 0.060 Uiso 1 1 calc R
H42B H 0.0951 -0.1922 1.0133 0.060 Uiso 1 1 calc R
H42C H 0.0602 -0.0810 0.9844 0.060 Uiso 1 1 calc R
C43 C 0.2086(3) -0.1341(5) 1.1522(3) 0.0403(4) Uani 1 1 d .
H43A H 0.1802 -0.1349 1.1753 0.060 Uiso 1 1 calc R
H43B H 0.2523 -0.1037 1.1815 0.060 Uiso 1 1 calc R
H43C H 0.2147 -0.2064 1.1404 0.060 Uiso 1 1 calc R
C110 C 0.2586(3) 0.3412(6) 0.8061(3) 0.0483(18) Uani 1 1 d .
H11H H 0.2553 0.3723 0.7642 0.058 Uiso 1 1 calc R
H11I H 0.3065 0.3274 0.8358 0.058 Uiso 1 1 calc R
C111 C 0.2189(3) 0.2377(5) 0.7911(3) 0.0398(16) Uani 1 1 d .
H11J H 0.2374 0.1867 0.7694 0.048 Uiso 1 1 calc R
C112 C 0.2255(3) 0.1913(5) 0.8570(3) 0.0326(15) Uani 1 1 d .
H11K H 0.2009 0.1235 0.8481 0.039 Uiso 1 1 calc R
H11L H 0.2733 0.1769 0.8866 0.039 Uiso 1 1 calc R
C113 C 0.1237(3) 0.2888(5) 0.8445(3) 0.0321(14) Uani 1 1 d .
H11C H 0.1047 0.3383 0.8657 0.038 Uiso 1 1 calc R
H11D H 0.0980 0.2221 0.8351 0.038 Uiso 1 1 calc R
C114 C 0.1173(3) 0.3367(5) 0.7785(3) 0.0363(15) Uani 1 1 d .
H11E H 0.0690 0.3510 0.7483 0.044 Uiso 1 1 calc R
C115 C 0.1568(3) 0.4402(5) 0.7935(3) 0.0437(16) Uani 1 1 d .
H11A H 0.1527 0.4719 0.7515 0.052 Uiso 1 1 calc R
H11B H 0.1384 0.4908 0.8147 0.052 Uiso 1 1 calc R
C116 C 0.1449(3) 0.2575(5) 0.7456(3) 0.0424(17) Uani 1 1 d .
H11F H 0.1197 0.1904 0.7374 0.051 Uiso 1 1 calc R
H11G H 0.1394 0.2855 0.7023 0.051 Uiso 1 1 calc R
C131 C 0.0441(3) 0.3519(7) 1.0312(4) 0.062(2) Uani 1 1 d .
H13A H 0.0128 0.3257 0.9871 0.092 Uiso 1 1 calc R
H13B H 0.0348 0.4266 1.0350 0.092 Uiso 1 1 calc R
H13C H 0.0385 0.3112 1.0655 0.092 Uiso 1 1 calc R
C151 C 0.2922(4) 0.3956(6) 1.1728(3) 0.0508(19) Uani 1 1 d .
H15A H 0.2775 0.4514 1.1935 0.076 Uiso 1 1 calc R
H15B H 0.3278 0.4229 1.1625 0.076 Uiso 1 1 calc R
H15C H 0.3095 0.3358 1.2035 0.076 Uiso 1 1 calc R
C210 C 0.4194(3) -0.1521(5) 0.9147(3) 0.0324(14) Uani 1 1 d .
H21C H 0.4362 -0.0852 0.9394 0.039 Uiso 1 1 calc R
H21D H 0.4571 -0.1875 0.9108 0.039 Uiso 1 1 calc R
C211 C 0.3922(3) -0.2234(5) 0.9523(3) 0.0341(15) Uani 1 1 d .
H21K H 0.4283 -0.2378 0.9981 0.041 Uiso 1 1 calc R
C212 C 0.3332(3) -0.1677(5) 0.9567(3) 0.0289(13) Uani 1 1 d .
H21A H 0.3166 -0.2124 0.9824 0.035 Uiso 1 1 calc R
H21B H 0.3491 -0.1003 0.9810 0.035 Uiso 1 1 calc R
C213 C 0.2541(3) -0.2524(4) 0.8524(3) 0.0305(14) Uani 1 1 d .
H21E H 0.2386 -0.2996 0.8780 0.037 Uiso 1 1 calc R
H21F H 0.2163 -0.2415 0.8078 0.037 Uiso 1 1 calc R
C214 C 0.3124(3) -0.3039(5) 0.8452(3) 0.0374(16) Uani 1 1 d .
H21L H 0.2968 -0.3720 0.8205 0.045 Uiso 1 1 calc R
C215 C 0.3383(3) -0.2320(5) 0.8070(3) 0.0404(16) Uani 1 1 d .
H21I H 0.3752 -0.2672 0.8016 0.048 Uiso 1 1 calc R
H21J H 0.3018 -0.2170 0.7621 0.048 Uiso 1 1 calc R
C216 C 0.3683(3) -0.3267(5) 0.9142(3) 0.0426(17) Uani 1 1 d .
H21G H 0.4061 -0.3620 0.9103 0.051 Uiso 1 1 calc R
H21H H 0.3517 -0.3745 0.9386 0.051 Uiso 1 1 calc R
C231 C 0.0525(4) -0.0772(7) 0.6609(3) 0.063(2) Uani 1 1 d .
H23A H 0.0905 -0.0692 0.6505 0.094 Uiso 1 1 calc R
H23B H 0.0167 -0.0283 0.6335 0.094 Uiso 1 1 calc R
H23C H 0.0357 -0.1498 0.6516 0.094 Uiso 1 1 calc R
C251 C 0.0022(3) 0.0599(6) 0.8453(4) 0.056(2) Uani 1 1 d .
H25A H -0.0226 0.1174 0.8153 0.085 Uiso 1 1 calc R
H25B H 0.0275 0.0876 0.8905 0.085 Uiso 1 1 calc R
H25C H -0.0293 0.0059 0.8453 0.085 Uiso 1 1 calc R
C310 C 0.3990(3) -0.0205(5) 1.2620(3) 0.0399(16) Uani 1 1 d .
H31I H 0.4216 -0.0403 1.3096 0.048 Uiso 1 1 calc R
H31J H 0.3504 -0.0343 1.2451 0.048 Uiso 1 1 calc R
C311 C 0.4269(3) -0.0866(5) 1.2228(3) 0.0361(15) Uani 1 1 d .
H31H H 0.4194 -0.1633 1.2275 0.043 Uiso 1 1 calc R
C312 C 0.3908(3) -0.0543(5) 1.1490(3) 0.0332(14) Uani 1 1 d .
H31A H 0.4079 -0.0976 1.1231 0.040 Uiso 1 1 calc R
H31B H 0.3422 -0.0686 1.1317 0.040 Uiso 1 1 calc R
C313 C 0.4766(3) 0.0819(5) 1.1676(3) 0.0303(14) Uani 1 1 d .
H31C H 0.4850 0.1572 1.1622 0.036 Uiso 1 1 calc R
H31D H 0.4950 0.0393 1.1425 0.036 Uiso 1 1 calc R
C314 C 0.5127(3) 0.0520(5) 1.2419(3) 0.0364(15) Uani 1 1 d .
H31G H 0.5618 0.0658 1.2592 0.044 Uiso 1 1 calc R
C315 C 0.4852(3) 0.1184(5) 1.2803(3) 0.0389(16) Uani 1 1 d .
H31K H 0.4926 0.1942 1.2751 0.047 Uiso 1 1 calc R
H31L H 0.5087 0.1007 1.3283 0.047 Uiso 1 1 calc R
C316 C 0.5014(3) -0.0651(5) 1.2488(3) 0.0398(15) Uani 1 1 d .
H31E H 0.5195 -0.1073 1.2233 0.048 Uiso 1 1 calc R
H31F H 0.5253 -0.0861 1.2962 0.048 Uiso 1 1 calc R
C331 C 0.4285(4) 0.1686(6) 0.8879(3) 0.0447(17) Uani 1 1 d .
H33A H 0.4458 0.2273 0.8716 0.067 Uiso 1 1 calc R
H33B H 0.3854 0.1453 0.8526 0.067 Uiso 1 1 calc R
H33C H 0.4605 0.1099 0.9010 0.067 Uiso 1 1 calc R
C351 C 0.4383(3) 0.4531(5) 1.0481(3) 0.0424(16) Uani 1 1 d .
H35A H 0.4350 0.4979 1.0111 0.064 Uiso 1 1 calc R
H35B H 0.4833 0.4594 1.0851 0.064 Uiso 1 1 calc R
H35C H 0.4050 0.4758 1.0628 0.064 Uiso 1 1 calc R
C1S C 0.2824(5) -0.3415(7) 1.0727(5) 0.0814(12) Uani 1 1 d .
H1SA H 0.3023 -0.3774 1.1159 0.122 Uiso 1 1 calc R
H1SB H 0.2817 -0.2652 1.0796 0.122 Uiso 1 1 calc R
H1SC H 0.3090 -0.3565 1.0487 0.122 Uiso 1 1 calc R
C2S C 0.2125(5) -0.3800(7) 1.0330(5) 0.0814(12) Uani 1 1 d .
H2SA H 0.2135 -0.4541 1.0193 0.098 Uiso 1 1 calc R
H2SB H 0.1881 -0.3779 1.0605 0.098 Uiso 1 1 calc R
C3S C 0.1142(5) -0.3619(7) 0.9311(5) 0.0814(12) Uani 1 1 d .
H3SA H 0.1211 -0.4322 0.9159 0.098 Uiso 1 1 calc R
H3SB H 0.0866 -0.3711 0.9553 0.098 Uiso 1 1 calc R
C4S C 0.0795(5) -0.2945(6) 0.8744(5) 0.0814(12) Uani 1 1 d .
H4SA H 0.0367 -0.3270 0.8445 0.122 Uiso 1 1 calc R
H4SB H 0.1070 -0.2849 0.8508 0.122 Uiso 1 1 calc R
H4SC H 0.0712 -0.2258 0.8894 0.122 Uiso 1 1 calc R

loop_
_atom_site_aniso_label
_atom_site_aniso_U_11
_atom_site_aniso_U_22
_atom_site_aniso_U_33
_atom_site_aniso_U_23
_atom_site_aniso_U_13
_atom_site_aniso_U_12
U 0.02537(12) 0.02316(12) 0.02429(12) 0.00167(11) 0.01100(9) -0.00042(11)
Si 0.0444(10) 0.0449(10) 0.0394(9) 0.0006(8) 0.0257(8) -0.0062(9)
Li 0.061(8) 0.035(6) 0.054(7) -0.005(6) 0.037(6) -0.018(6)
N1 0.027(3) 0.021(2) 0.026(3) 0.005(2) 0.013(2) 0.005(2)
N2 0.019(2) 0.029(3) 0.026(3) -0.001(2) 0.007(2) 0.000(2)
N3 0.024(3) 0.026(3) 0.022(2) 0.004(2) 0.010(2) -0.003(2)
N4 0.027(3) 0.030(3) 0.028(3) 0.000(2) 0.011(2) -0.003(2)
O1S 0.109(3) 0.050(2) 0.118(4) -0.0035(19) 0.079(3) -0.013(2)
C11 0.029(3) 0.026(3) 0.029(3) 0.006(3) 0.014(3) 0.006(3)
C12 0.036(4) 0.041(4) 0.037(4) -0.001(3) 0.018(3) 0.001(3)
C13 0.040(4) 0.037(4) 0.050(4) 0.001(3) 0.028(4) 0.004(3)
C14 0.048(4) 0.036(4) 0.041(4) -0.004(3) 0.031(3) 0.005(3)
C15 0.042(4) 0.036(4) 0.031(3) 0.001(3) 0.016(3) 0.002(3)
C16 0.028(3) 0.039(4) 0.036(4) 0.006(3) 0.016(3) 0.002(3)
C17 0.023(3) 0.028(3) 0.034(3) 0.001(3) 0.015(3) 0.002(3)
C18 0.033(4) 0.034(4) 0.040(4) 0.003(3) 0.014(3) -0.002(3)
C19 0.039(4) 0.029(4) 0.053(4) 0.015(3) 0.020(3) -0.003(3)
C21 0.030(3) 0.025(3) 0.031(3) -0.005(3) 0.011(3) -0.004(3)
C22 0.026(3) 0.035(4) 0.037(4) 0.008(3) 0.012(3) -0.004(3)
C23 0.036(4) 0.043(4) 0.036(4) 0.007(3) 0.008(3) -0.011(3)
C24 0.030(4) 0.043(4) 0.051(5) 0.016(3) 0.011(3) -0.002(3)
C25 0.027(4) 0.034(4) 0.053(4) 0.006(3) 0.016(3) -0.003(3)
C26 0.026(3) 0.028(3) 0.042(4) -0.002(3) 0.011(3) -0.004(3)
C27 0.031(3) 0.031(3) 0.029(3) 0.003(3) 0.017(3) 0.004(3)
C28 0.024(3) 0.022(3) 0.022(3) -0.004(2) 0.005(2) -0.003(2)
C29 0.038(4) 0.029(3) 0.035(3) -0.002(3) 0.024(3) -0.003(3)
C31 0.019(3) 0.032(3) 0.023(3) -0.002(3) 0.005(2) -0.002(3)
C32 0.033(3) 0.031(3) 0.029(3) -0.004(3) 0.016(3) 0.000(3)
C33 0.025(3) 0.034(4) 0.027(3) 0.004(3) 0.014(3) 0.003(3)
C34 0.030(3) 0.033(4) 0.031(3) 0.011(3) 0.015(3) 0.003(3)
C35 0.025(3) 0.030(3) 0.028(3) -0.002(3) 0.007(3) 0.001(3)
C36 0.024(3) 0.029(3) 0.023(3) 0.002(3) 0.010(3) 0.000(3)
C37 0.025(3) 0.025(3) 0.026(3) 0.002(3) 0.013(2) 0.001(3)
C38 0.039(4) 0.034(4) 0.028(3) 0.002(3) 0.017(3) 0.004(3)
C39 0.052(4) 0.035(4) 0.033(4) -0.004(3) 0.027(3) 0.005(3)
C41 0.0444(10) 0.0449(10) 0.0394(9) 0.0006(8) 0.0257(8) -0.0062(9)
C42 0.0444(10) 0.0449(10) 0.0394(9) 0.0006(8) 0.0257(8) -0.0062(9)
C43 0.0444(10) 0.0449(10) 0.0394(9) 0.0006(8) 0.0257(8) -0.0062(9)
C110 0.042(4) 0.061(5) 0.050(4) 0.024(4) 0.027(4) 0.005(4)
C111 0.046(4) 0.044(4) 0.036(4) 0.010(3) 0.025(3) 0.014(3)
C112 0.034(4) 0.029(3) 0.039(4) 0.008(3) 0.020(3) 0.010(3)
C113 0.032(3) 0.031(3) 0.035(3) 0.005(3) 0.016(3) 0.004(3)
C114 0.033(4) 0.038(4) 0.037(4) 0.009(3) 0.015(3) 0.003(3)
C115 0.050(4) 0.035(4) 0.048(4) 0.015(3) 0.024(3) 0.007(3)
C116 0.053(4) 0.042(4) 0.038(4) 0.009(3) 0.025(3) -0.002(3)
C131 0.047(4) 0.087(6) 0.063(5) -0.011(5) 0.036(4) 0.003(4)
C151 0.052(5) 0.060(5) 0.044(4) -0.010(4) 0.025(4) 0.003(4)
C210 0.025(3) 0.034(3) 0.042(4) -0.001(3) 0.019(3) 0.006(3)
C211 0.024(3) 0.042(4) 0.035(4) 0.008(3) 0.012(3) 0.009(3)
C212 0.026(3) 0.029(3) 0.033(3) 0.003(3) 0.014(3) 0.005(3)
C213 0.037(4) 0.025(3) 0.032(3) -0.001(3) 0.018(3) -0.003(3)
C214 0.048(4) 0.026(3) 0.047(4) -0.007(3) 0.030(3) 0.000(3)
C215 0.052(4) 0.037(4) 0.045(4) -0.005(3) 0.032(4) 0.001(3)
C216 0.046(4) 0.032(4) 0.065(5) 0.009(3) 0.040(4) 0.012(3)
C231 0.049(5) 0.089(6) 0.036(4) 0.009(4) 0.006(4) -0.017(4)
C251 0.033(4) 0.058(5) 0.076(5) -0.004(4) 0.022(4) 0.004(4)
C310 0.047(4) 0.044(4) 0.032(4) 0.003(3) 0.021(3) -0.010(3)
C311 0.050(4) 0.023(3) 0.036(4) 0.004(3) 0.019(3) -0.006(3)
C312 0.040(4) 0.027(3) 0.033(3) -0.004(3) 0.016(3) -0.005(3)
C313 0.032(3) 0.031(4) 0.031(3) 0.002(3) 0.016(3) 0.000(3)
C314 0.030(3) 0.040(4) 0.036(3) 0.007(3) 0.012(3) 0.001(3)
C315 0.051(4) 0.034(4) 0.026(3) 0.004(3) 0.012(3) -0.003(3)
C316 0.045(4) 0.037(4) 0.035(3) 0.006(3) 0.016(3) 0.009(3)
C331 0.060(5) 0.052(4) 0.036(4) -0.002(3) 0.034(4) -0.007(4)
C351 0.047(4) 0.035(4) 0.043(4) 0.005(3) 0.018(3) -0.004(3)
C1S 0.109(3) 0.050(2) 0.118(4) -0.0035(19) 0.079(3) -0.013(2)
C2S 0.109(3) 0.050(2) 0.118(4) -0.0035(19) 0.079(3) -0.013(2)
C3S 0.109(3) 0.050(2) 0.118(4) -0.0035(19) 0.079(3) -0.013(2)
C4S 0.109(3) 0.050(2) 0.118(4) -0.0035(19) 0.079(3) -0.013(2)

loop_
_atom_type_symbol
_atom_type_description
_atom_type_scat_dispersion_real
_atom_type_scat_dispersion_imag
_atom_type_scat_source
C C 0.0033 0.0016 'International Tables Vol C Tables 4.2.6.8 and 6.1.1.4'
H H 0.0000 0.0000 'International Tables Vol C Tables 4.2.6.8 and 6.1.1.4'
Li Li -0.0003 0.0001 'International Tables Vol C Tables 4.2.6.8 and 6.1.1.4'
N N 0.0061 0.0033 'International Tables Vol C Tables 4.2.6.8 and 6.1.1.4'
U U -9.6767 9.6646 'International Tables Vol C Tables 4.2.6.8 and 6.1.1.4'
Si Si 0.0817 0.0704 'International Tables Vol C Tables 4.2.6.8 and 6.1.1.4'
O O 0.0106 0.0060 'International Tables Vol C Tables 4.2.6.8 and 6.1.1.4'

loop_
_geom_angle_atom_site_label_1
_geom_angle_atom_site_label_2
_geom_angle_atom_site_label_3
_geom_angle
N4 U N1 114.19(17)
N4 U N3 104.70(16)
N1 U N3 105.65(16)
N4 U N2 85.40(17)
N1 U N2 119.28(16)
N3 U N2 124.81(15)
N4 U Li 42.4(2)
N1 U Li 132.0(3)
N3 U Li 119.8(3)
N2 U Li 43.3(2)
N4 U C31 131.21(16)
N1 U C31 87.97(16)
N3 U C31 26.87(15)
N2 U C31 122.25(15)
Li U C31 140.0(3)
N4 Si C41 113.0(3)
N4 Si C42 112.2(3)
C41 Si C42 105.5(3)
N4 Si C43 114.1(3)
C41 Si C43 107.3(3)
C42 Si C43 104.0(3)
N4 Si Li 38.9(3)
C41 Si Li 144.3(3)
C42 Si Li 78.7(3)
C43 Si Li 105.8(3)
O1S Li N4 133.7(6)
O1S Li N2 128.8(6)
N4 Li N2 96.7(5)
O1S Li C21 122.4(6)
N4 Li C21 101.0(5)
N2 Li C21 29.8(2)
O1S Li U 167.0(6)
N4 Li U 42.5(2)
N2 Li U 54.6(3)
C21 Li U 67.4(3)
O1S Li Si 106.1(4)
N4 Li Si 31.5(2)
N2 Li Si 124.9(5)
C21 Li Si 117.6(4)
U Li Si 73.1(3)
C11 N1 C17 117.1(4)
C11 N1 U 119.2(3)
C17 N1 U 123.4(3)
C21 N2 C27 121.6(5)
C21 N2 Li 102.3(5)
C27 N2 Li 115.2(5)
C21 N2 U 108.1(3)
C27 N2 U 119.7(3)
Li N2 U 82.0(3)
C31 N3 C37 118.6(4)
C31 N3 U 105.4(3)
C37 N3 U 134.0(3)
Si N4 Li 109.6(4)
Si N4 U 150.3(3)
Li N4 U 95.1(3)
C2S O1S C3S 111.0(6)
C2S O1S Li 125.0(7)
C3S O1S Li 120.5(7)
C12 C11 C16 117.7(5)
C12 C11 N1 123.0(5)
C16 C11 N1 119.1(5)
C11 C12 C13 122.0(6)
C11 C12 H12A 119.0
C13 C12 H12A 119.0
C12 C13 C14 118.6(6)
C12 C13 C131 120.8(6)
C14 C13 C131 120.5(6)
C15 C14 C13 121.3(6)
C15 C14 H14A 119.3
C13 C14 H14A 119.3
C14 C15 C16 118.6(6)
C14 C15 C151 121.6(6)
C16 C15 C151 119.8(6)
C11 C16 C15 121.8(6)
C11 C16 H16A 119.1
C15 C16 H16A 119.1
N1 C17 C18 111.6(5)
N1 C17 C112 105.8(4)
C18 C17 C112 107.9(5)
N1 C17 C113 114.1(4)
C18 C17 C113 109.1(5)
C112 C17 C113 108.1(5)
C17 C18 C19 110.6(5)
C17 C18 H18A 109.5
C19 C18 H18A 109.5
C17 C18 H18B 109.5
C19 C18 H18B 109.5
H18A C18 H18B 108.1
C115 C19 C110 109.5(6)
C115 C19 C18 110.1(5)
C110 C19 C18 109.2(5)
C115 C19 H19A 109.3
C110 C19 H19A 109.3
C18 C19 H19A 109.3
N2 C21 C22 127.2(5)
N2 C21 C26 117.0(5)
C22 C21 C26 115.8(6)
N2 C21 Li 48.0(4)
C22 C21 Li 144.9(5)
C26 C21 Li 81.2(4)
C23 C22 C21 121.6(6)
C23 C22 H22A 119.2
C21 C22 H22A 119.2
C22 C23 C24 119.8(6)
C22 C23 C231 119.6(6)
C24 C23 C231 120.5(6)
C25 C24 C23 120.4(6)
C25 C24 H24A 119.8
C23 C24 H24A 119.8
C26 C25 C24 118.6(6)
C26 C25 C251 120.5(6)
C24 C25 C251 120.8(6)
C25 C26 C21 123.7(6)
C25 C26 H26A 118.1
C21 C26 H26A 118.1
N2 C27 C212 105.9(4)
N2 C27 C213 114.9(5)
C212 C27 C213 106.8(5)
N2 C27 C28 112.8(5)
C212 C27 C28 107.3(5)
C213 C27 C28 108.7(4)
C29 C28 C27 110.8(4)
C29 C28 H28A 109.5
C27 C28 H28A 109.5
C29 C28 H28B 109.5
C27 C28 H28B 109.5
H28A C28 H28B 108.1
C210 C29 C215 110.0(5)
C210 C29 C28 111.0(5)
C215 C29 C28 108.2(5)
C210 C29 H29A 109.2
C215 C29 H29A 109.2
C28 C29 H29A 109.2
C32 C31 C36 116.3(5)
C32 C31 N3 118.2(5)
C36 C31 N3 125.4(5)
C32 C31 U 92.4(4)
C36 C31 U 126.9(4)
N3 C31 U 47.7(2)
C33 C32 C31 123.3(6)
C33 C32 H32A 118.3
C31 C32 H32A 118.3
C34 C33 C32 118.6(5)
C34 C33 C331 120.9(5)
C32 C33 C331 120.5(6)
C33 C34 C35 120.6(6)
C33 C34 H34A 119.7
C35 C34 H34A 119.7
C34 C35 C36 119.8(6)
C34 C35 C351 120.1(5)
C36 C35 C351 120.1(5)
C35 C36 C31 121.5(5)
C35 C36 H36A 119.3
C31 C36 H36A 119.3
N3 C37 C313 113.1(4)
N3 C37 C312 107.0(4)
C313 C37 C312 107.5(5)
N3 C37 C38 112.5(4)
C313 C37 C38 108.8(5)
C312 C37 C38 107.6(5)
C37 C38 C39 110.2(5)
C37 C38 H38A 109.6
C39 C38 H38A 109.6
C37 C38 H38B 109.6
C39 C38 H38B 109.6
H38A C38 H38B 108.1
C315 C39 C310 109.8(5)
C315 C39 C38 109.6(5)
C310 C39 C38 109.4(5)
C315 C39 H39A 109.4
C310 C39 H39A 109.4
C38 C39 H39A 109.4
Si C41 H41A 109.5
Si C41 H41B 109.5
H41A C41 H41B 109.5
Si C41 H41C 109.5
H41A C41 H41C 109.5
H41B C41 H41C 109.5
Si C42 H42A 109.5
Si C42 H42B 109.5
H42A C42 H42B 109.5
Si C42 H42C 109.5
H42A C42 H42C 109.5
H42B C42 H42C 109.5
Si C43 H43A 109.5
Si C43 H43B 109.5
H43A C43 H43B 109.5
Si C43 H43C 109.5
H43A C43 H43C 109.5
H43B C43 H43C 109.5
C111 C110 C19 109.2(5)
C111 C110 H11H 109.8
C19 C110 H11H 109.8
C111 C110 H11I 109.8
C19 C110 H11I 109.8
H11H C110 H11I 108.3
C116 C111 C110 110.6(5)
C116 C111 C112 108.5(5)
C110 C111 C112 108.5(5)
C116 C111 H11J 109.7
C110 C111 H11J 109.7
C112 C111 H11J 109.7
C17 C112 C111 111.4(5)
C17 C112 H11K 109.3
C111 C112 H11K 109.3
C17 C112 H11L 109.3
C111 C112 H11L 109.3
H11K C112 H11L 108.0
C17 C113 C114 110.3(5)
C17 C113 H11C 109.6
C114 C113 H11C 109.6
C17 C113 H11D 109.6
C114 C113 H11D 109.6
H11C C113 H11D 108.1
C116 C114 C115 110.7(5)
C116 C114 C113 108.6(5)
C115 C114 C113 109.1(5)
C116 C114 H11E 109.5
C115 C114 H11E 109.5
C113 C114 H11E 109.5
C19 C115 C114 109.4(5)
C19 C115 H11A 109.8
C114 C115 H11A 109.8
C19 C115 H11B 109.8
C114 C115 H11B 109.8
H11A C115 H11B 108.2
C111 C116 C114 109.5(5)
C111 C116 H11F 109.8
C114 C116 H11F 109.8
C111 C116 H11G 109.8
C114 C116 H11G 109.8
H11F C116 H11G 108.2
C13 C131 H13A 109.5
C13 C131 H13B 109.5
H13A C131 H13B 109.5
C13 C131 H13C 109.5
H13A C131 H13C 109.5
H13B C131 H13C 109.5
C15 C151 H15A 109.5
C15 C151 H15B 109.5
H15A C151 H15B 109.5
C15 C151 H15C 109.5
H15A C151 H15C 109.5
H15B C151 H15C 109.5
C29 C210 C211 109.0(5)
C29 C210 H21C 109.9
C211 C210 H21C 109.9
C29 C210 H21D 109.9
C211 C210 H21D 109.9
H21C C210 H21D 108.3
C216 C211 C212 109.7(5)
C216 C211 C210 108.8(5)
C212 C211 C210 108.9(5)
C216 C211 H21K 109.8
C212 C211 H21K 109.8
C210 C211 H21K 109.8
C27 C212 C211 112.7(5)
C27 C212 H21A 109.1
C211 C212 H21A 109.1
C27 C212 H21B 109.1
C211 C212 H21B 109.1
H21A C212 H21B 107.8
C214 C213 C27 110.5(5)
C214 C213 H21E 109.5
C27 C213 H21E 109.5
C214 C213 H21F 109.5
C27 C213 H21F 109.5
H21E C213 H21F 108.1
C216 C214 C213 108.9(5)
C216 C214 C215 110.0(5)
C213 C214 C215 110.8(5)
C216 C214 H21L 109.0
C213 C214 H21L 109.0
C215 C214 H21L 109.0
C29 C215 C214 108.8(5)
C29 C215 H21I 109.9
C214 C215 H21I 109.9
C29 C215 H21J 109.9
C214 C215 H21J 109.9
H21I C215 H21J 108.3
C214 C216 C211 109.3(5)
C214 C216 H21G 109.8
C211 C216 H21G 109.8
C214 C216 H21H 109.8
C211 C216 H21H 109.8
H21G C216 H21H 108.3
C23 C231 H23A 109.5
C23 C231 H23B 109.5
H23A C231 H23B 109.5
C23 C231 H23C 109.5
H23A C231 H23C 109.5
H23B C231 H23C 109.5
C25 C251 H25A 109.5
C25 C251 H25B 109.5
H25A C251 H25B 109.5
C25 C251 H25C 109.5
H25A C251 H25C 109.5
H25B C251 H25C 109.5
C311 C310 C39 109.5(5)
C311 C310 H31I 109.8
C39 C310 H31I 109.8
C311 C310 H31J 109.8
C39 C310 H31J 109.8
H31I C310 H31J 108.2
C316 C311 C310 109.6(5)
C316 C311 C312 108.9(5)
C310 C311 C312 108.7(5)
C316 C311 H31H 109.9
C310 C311 H31H 109.9
C312 C311 H31H 109.9
C37 C312 C311 111.8(5)
C37 C312 H31A 109.3
C311 C312 H31A 109.3
C37 C312 H31B 109.3
C311 C312 H31B 109.3
H31A C312 H31B 107.9
C37 C313 C314 111.2(5)
C37 C313 H31C 109.4
C314 C313 H31C 109.4
C37 C313 H31D 109.4
C314 C313 H31D 109.4
H31C C313 H31D 108.0
C315 C314 C316 110.7(5)
C315 C314 C313 109.3(5)
C316 C314 C313 108.6(5)
C315 C314 H31G 109.4
C316 C314 H31G 109.4
C313 C314 H31G 109.4
C314 C315 C39 109.3(5)
C314 C315 H31K 109.8
C39 C315 H31K 109.8
C314 C315 H31L 109.8
C39 C315 H31L 109.8
H31K C315 H31L 108.3
C311 C316 C314 109.7(5)
C311 C316 H31E 109.7
C314 C316 H31E 109.7
C311 C316 H31F 109.7
C314 C316 H31F 109.7
H31E C316 H31F 108.2
C33 C331 H33A 109.5
C33 C331 H33B 109.5
H33A C331 H33B 109.5
C33 C331 H33C 109.5
H33A C331 H33C 109.5
H33B C331 H33C 109.5
C35 C351 H35A 109.5
C35 C351 H35B 109.5
H35A C351 H35B 109.5
C35 C351 H35C 109.5
H35A C351 H35C 109.5
H35B C351 H35C 109.5
C2S C1S H1SA 109.5
C2S C1S H1SB 109.5
H1SA C1S H1SB 109.5
C2S C1S H1SC 109.5
H1SA C1S H1SC 109.5
H1SB C1S H1SC 109.5
O1S C2S C1S 110.1(7)
O1S C2S H2SA 109.6
C1S C2S H2SA 109.6
O1S C2S H2SB 109.6
C1S C2S H2SB 109.6
H2SA C2S H2SB 108.1
C4S C3S O1S 110.5(7)
C4S C3S H3SA 109.5
O1S C3S H3SA 109.5
C4S C3S H3SB 109.5
O1S C3S H3SB 109.5
H3SA C3S H3SB 108.1
C3S C4S H4SA 109.5
C3S C4S H4SB 109.5
H4SA C4S H4SB 109.5
C3S C4S H4SC 109.5
H4SA C4S H4SC 109.5
H4SB C4S H4SC 109.5

loop_
_geom_bond_atom_site_label_1
_geom_bond_atom_site_label_2
_geom_bond_distance
U N4 2.050(5)
U N1 2.257(4)
U N3 2.323(4)
U N2 2.491(5)
U Li 3.024(11)
U C31 3.028(5)
Si N4 1.708(5)
Si C41 1.844(7)
Si C42 1.867(6)
Si C43 1.868(6)
Si Li 3.076(11)
Li O1S 1.961(12)
Li N4 2.048(12)
Li N2 2.096(11)
Li C21 2.757(13)
N1 C11 1.433(7)
N1 C17 1.496(7)
N2 C21 1.400(7)
N2 C27 1.487(7)
N3 C31 1.420(7)
N3 C37 1.487(7)
O1S C2S 1.415(11)
O1S C3S 1.463(11)
C11 C12 1.384(8)
C11 C16 1.395(8)
C12 C13 1.390(8)
C12 H12A 0.9500
C13 C14 1.398(9)
C13 C131 1.506(9)
C14 C15 1.370(9)
C14 H14A 0.9500
C15 C16 1.401(8)
C15 C151 1.509(9)
C16 H16A 0.9500
C17 C18 1.522(8)
C17 C112 1.535(8)
C17 C113 1.536(8)
C18 C19 1.536(8)
C18 H18A 0.9900
C18 H18B 0.9900
C19 C115 1.519(9)
C19 C110 1.536(9)
C19 H19A 1.0000
C21 C22 1.409(8)
C21 C26 1.410(8)
C22 C23 1.396(8)
C22 H22A 0.9500
C23 C24 1.396(9)
C23 C231 1.521(9)
C24 C25 1.387(9)
C24 H24A 0.9500
C25 C26 1.382(8)
C25 C251 1.508(9)
C26 H26A 0.9500
C27 C212 1.521(8)
C27 C213 1.546(8)
C27 C28 1.552(8)
C28 C29 1.532(8)
C28 H28A 0.9900
C28 H28B 0.9900
C29 C210 1.526(8)
C29 C215 1.527(8)
C29 H29A 1.0000
C31 C32 1.396(8)
C31 C36 1.408(8)
C32 C33 1.389(8)
C32 H32A 0.9500
C33 C34 1.380(8)
C33 C331 1.508(8)
C34 C35 1.390(8)
C34 H34A 0.9500
C35 C36 1.390(8)
C35 C351 1.510(8)
C36 H36A 0.9500
C37 C313 1.526(8)
C37 C312 1.535(8)
C37 C38 1.542(8)
C38 C39 1.545(8)
C38 H38A 0.9900
C38 H38B 0.9900
C39 C315 1.522(9)
C39 C310 1.532(9)
C39 H39A 1.0000
C41 H41A 0.9800
C41 H41B 0.9800
C41 H41C 0.9800
C42 H42A 0.9800
C42 H42B 0.9800
C42 H42C 0.9800
C43 H43A 0.9800
C43 H43B 0.9800
C43 H43C 0.9800
C110 C111 1.534(9)
C110 H11H 0.9900
C110 H11I 0.9900
C111 C116 1.526(9)
C111 C112 1.536(8)
C111 H11J 1.0000
C112 H11K 0.9900
C112 H11L 0.9900
C113 C114 1.545(8)
C113 H11C 0.9900
C113 H11D 0.9900
C114 C116 1.527(9)
C114 C115 1.531(9)
C114 H11E 1.0000
C115 H11A 0.9900
C115 H11B 0.9900
C116 H11F 0.9900
C116 H11G 0.9900
C131 H13A 0.9800
C131 H13B 0.9800
C131 H13C 0.9800
C151 H15A 0.9800
C151 H15B 0.9800
C151 H15C 0.9800
C210 C211 1.534(8)
C210 H21C 0.9900
C210 H21D 0.9900
C211 C216 1.524(9)
C211 C212 1.532(8)
C211 H21K 1.0000
C212 H21A 0.9900
C212 H21B 0.9900
C213 C214 1.525(8)
C213 H21E 0.9900
C213 H21F 0.9900
C214 C216 1.522(9)
C214 C215 1.530(8)
C214 H21L 1.0000
C215 H21I 0.9900
C215 H21J 0.9900
C216 H21G 0.9900
C216 H21H 0.9900
C231 H23A 0.9800
C231 H23B 0.9800
C231 H23C 0.9800
C251 H25A 0.9800
C251 H25B 0.9800
C251 H25C 0.9800
C310 C311 1.532(9)
C310 H31I 0.9900
C310 H31J 0.9900
C311 C316 1.518(9)
C311 C312 1.541(8)
C311 H31H 1.0000
C312 H31A 0.9900
C312 H31B 0.9900
C313 C314 1.541(8)
C313 H31C 0.9900
C313 H31D 0.9900
C314 C315 1.516(8)
C314 C316 1.525(9)
C314 H31G 1.0000
C315 H31K 0.9900
C315 H31L 0.9900
C316 H31E 0.9900
C316 H31F 0.9900
C331 H33A 0.9800
C331 H33B 0.9800
C331 H33C 0.9800
C351 H35A 0.9800
C351 H35B 0.9800
C351 H35C 0.9800
C1S C2S 1.489(12)
C1S H1SA 0.9800
C1S H1SB 0.9800
C1S H1SC 0.9800
C2S H2SA 0.9900
C2S H2SB 0.9900
C3S C4S 1.437(12)
C3S H3SA 0.9900
C3S H3SB 0.9900
C4S H4SA 0.9800
C4S H4SB 0.9800
C4S H4SC 0.9800
